data_1536202
loop_
_publ_author_name
'Wang, X.-D.'
'Poeppelmeier, K.R.'
'Pless, J.'
'Norquist, A.J.'
'Stern, C.L.'
'Vander Griend, D.A.'

_publ_section_title
;
 Crystal growth and co-substitution in (Mg1-x Fex) (Mo2-x Vx) O7 (0.13 < x
 < 0.47) with (V/Mo) = O oxo double bonds
;
_journal_name_full 'Journal of Alloys Compd.'
_journal_page_first 26
_journal_page_last 31
_journal_volume 338
_journal_year 2002
_chemical_formula_sum 'Fe0.47 Mg0.53 Mo1.53 O7 V0.47'
_chemical_name_systematic '(Mg0.53 Fe0.47) (Mo1.53 V0.47) O7'
_space_group_IT_number 14
_symmetry_space_group_name_Hall '-P 2yn'
_symmetry_space_group_name_H-M 'P 1 21/n 1'
_cell_angle_alpha 90
_cell_angle_beta 112.144
_cell_angle_gamma 90
_cell_formula_units_Z 4
_cell_length_a 8.2766
_cell_length_b 9.0208
_cell_length_c 8.4817
_cell_volume 586.548
_citation_journal_id_ASTM JALCEU
_cod_data_source_file Wang_JALCEU_2002_490.cif
_cod_data_source_block Fe0.47Mg0.53Mo1.53O7V0.47
_cod_original_cell_volume 586.5475
_cod_original_sg_symbol_Hall '-P 2ybc (x-z,y,z)'
_cod_database_code 1536202

loop_
_symmetry_equiv_pos_as_xyz
x,y,z
-x+1/2,y+1/2,-z+1/2
-x,-y,-z
x-1/2,-y-1/2,z-1/2

loop_
_atom_site_label
_atom_site_type_symbol
_atom_site_fract_x
_atom_site_fract_y
_atom_site_fract_z
_atom_site_occupancy
_atom_site_U_iso_or_equiv
Mo2 Mo+6 0.29917 0.61865 0.6069 0.85 0.0
O6 O-2 0.1529 0.5703 0.6977 1 0.0
Fe1 Fe+3 0.99838 0.49509 0.81397 0.466 0.0
O1 O-2 0.5479 0.3348 0.9907 1 0.0
O5 O-2 0.1486 0.5716 0.0481 1 0.0
Mo1 Mo+6 0.63268 0.36011 0.84262 0.683 0.0
V2 V+5 0.29917 0.61865 0.6069 0.15 0.0
V1 V+5 0.63268 0.36011 0.84262 0.317 0.0
O4 O-2 0.1989 0.5928 0.3871 1 0.0
O2 O-2 0.4863 0.4923 0.6837 1 0.0
O7 O-2 0.1289 0.309 0.2474 1 0.0
O3 O-2 0.3705 0.7989 0.6478 1 0.0
Mg1 Mg+2 0.99838 0.49509 0.81397 0.534 0.0
